data_4515697
loop_
_publ_author_name
'Tamang, Sem Raj'
'Singh, Arpita'
'Unruh, Daniel K.'
'Findlater, Michael'

_publ_section_title
;
 Nickel-Catalyzed Regioselective 1,4-Hydroboration of N-Heteroarenes
;
_journal_issue 7
_journal_name_full 'ACS Catalysis'
_journal_page_first 6186
_journal_paper_doi 10.1021/acscatal.8b01166
_journal_volume 8
_journal_year 2018
_chemical_formula_moiety 'C28 H47 Ni O4 P'
_chemical_formula_sum 'C28 H47 Ni O4 P'
_chemical_formula_weight 537.33
_space_group_crystal_system triclinic
_space_group_IT_number 2
_space_group_name_Hall '-P 1'
_space_group_name_H-M_alt 'P -1'
_atom_sites_solution_hydrogens geom
_audit_creation_method SHELXL-2013
_cell_angle_alpha 73.123(2)
_cell_angle_beta 78.321(2)
_cell_angle_gamma 87.036(2)
_cell_formula_units_Z 4
_cell_length_a 10.2938(13)
_cell_length_b 16.839(2)
_cell_length_c 17.230(2)
_cell_measurement_reflns_used 6704
_cell_measurement_temperature 100(2)
_cell_measurement_theta_max 25.41
_cell_measurement_theta_min 2.32
_cell_volume 2798.7(6)
_computing_cell_refinement 'Bruker SAINT'
_computing_data_collection 'Bruker APEX2'
_computing_data_reduction 'Bruker SAINT'
_computing_molecular_graphics 'Bruker SHELXTL'
_computing_publication_material 'Bruker SHELXTL'
_computing_structure_refinement 'SHELXL-2014 (Sheldrick 2014)'
_computing_structure_solution 'SHELXS-97 (Sheldrick 2008)'
_diffrn_ambient_temperature 100(2)
_diffrn_measured_fraction_theta_full 0.999
_diffrn_measured_fraction_theta_max 0.997
_diffrn_measurement_device_type 'Bruker APEX-II CCD'
_diffrn_measurement_method '\f and \w scans'
_diffrn_radiation_type MoK\a
_diffrn_radiation_wavelength 0.71073
_diffrn_reflns_av_R_equivalents 0.0336
_diffrn_reflns_av_unetI/netI 0.0406
_diffrn_reflns_Laue_measured_fraction_full 0.999
_diffrn_reflns_Laue_measured_fraction_max 0.997
_diffrn_reflns_limit_h_max 12
_diffrn_reflns_limit_h_min -12
_diffrn_reflns_limit_k_max 20
_diffrn_reflns_limit_k_min -20
_diffrn_reflns_limit_l_max 20
_diffrn_reflns_limit_l_min -20
_diffrn_reflns_number 29227
_diffrn_reflns_point_group_measured_fraction_full 0.999
_diffrn_reflns_point_group_measured_fraction_max 0.997
_diffrn_reflns_theta_full 25.242
_diffrn_reflns_theta_max 25.461
_diffrn_reflns_theta_min 1.259
_exptl_absorpt_coefficient_mu 0.781
_exptl_absorpt_correction_T_max 0.923
_exptl_absorpt_correction_T_min 0.821
_exptl_absorpt_correction_type multi-scan
_exptl_absorpt_process_details SADABS
_exptl_crystal_colour Green
_exptl_crystal_density_diffrn 1.275
_exptl_crystal_description Plate
_exptl_crystal_F_000 1160
_exptl_crystal_size_max 0.297
_exptl_crystal_size_mid 0.210
_exptl_crystal_size_min 0.102
_refine_diff_density_max 0.561
_refine_diff_density_min -0.290
_refine_diff_density_rms 0.061
_refine_ls_extinction_method none
_refine_ls_goodness_of_fit_ref 1.026
_refine_ls_hydrogen_treatment constr
_refine_ls_matrix_type full
_refine_ls_number_parameters 621
_refine_ls_number_reflns 10347
_refine_ls_number_restraints 0
_refine_ls_restrained_S_all 1.026
_refine_ls_R_factor_all 0.0530
_refine_ls_R_factor_gt 0.0357
_refine_ls_shift/su_max 0.001
_refine_ls_shift/su_mean 0.000
_refine_ls_structure_factor_coef Fsqd
_refine_ls_weighting_details 'w=1/[\s^2^(Fo^2^)+(0.0397P)^2^+0.9987P] where P=(Fo^2^+2Fc^2^)/3'
_refine_ls_weighting_scheme calc
_refine_ls_wR_factor_gt 0.0843
_refine_ls_wR_factor_ref 0.0926
_reflns_Friedel_coverage 0.000
_reflns_number_gt 7804
_reflns_number_total 10347
_reflns_threshold_expression 'I > 2\s(I)'
_cod_data_source_file cs8b01166_si_004.cif
_cod_data_source_block shelx
_cod_database_code 4515697
_shelx_space_group_comment
;
The symmetry employed for this shelxl refinement is uniquely defined
by the following loop, which should always be used as a source of
symmetry information in preference to the above space-group names.
They are only intended as comments.
;
_shelxl_version_number 2013-4

loop_
_space_group_symop_operation_xyz
'x, y, z'
'-x, -y, -z'

loop_
_atom_site_label
_atom_site_type_symbol
_atom_site_fract_x
_atom_site_fract_y
_atom_site_fract_z
_atom_site_U_iso_or_equiv
_atom_site_adp_type
_atom_site_occupancy
_atom_site_site_symmetry_order
_atom_site_calc_flag
_atom_site_refinement_flags_posn
_atom_site_refinement_flags_adp
Ni1 Ni 0.33710(3) 0.48506(2) 0.13602(2) 0.01332(8) Uani 1 1 d . .
Ni2 Ni 0.83902(3) 0.97452(2) 0.13963(2) 0.01280(8) Uani 1 1 d . .
P1 P 0.33550(5) 0.46528(3) 0.27842(3) 0.01060(13) Uani 1 1 d . .
P2 P 0.83447(5) 0.95914(3) 0.28175(3) 0.01076(13) Uani 1 1 d . .
O1 O 0.20855(15) 0.57808(9) 0.12215(10) 0.0189(4) Uani 1 1 d . .
O2 O 0.19383(15) 0.40536(9) 0.14515(9) 0.0185(4) Uani 1 1 d . .
O3 O 0.48131(15) 0.56945(9) 0.09126(9) 0.0159(3) Uani 1 1 d . .
O4 O 0.46397(15) 0.39551(9) 0.11961(9) 0.0169(3) Uani 1 1 d . .
O5 O 0.95471(15) 1.07447(9) 0.09102(9) 0.0150(3) Uani 1 1 d . .
O6 O 0.99212(14) 0.90007(9) 0.12202(9) 0.0148(3) Uani 1 1 d . .
O7 O 0.68625(15) 1.05157(9) 0.12755(9) 0.0180(4) Uani 1 1 d . .
O8 O 0.72168(15) 0.87973(9) 0.14993(9) 0.0165(3) Uani 1 1 d . .
C1 C 0.0880(2) 0.57497(15) 0.11559(14) 0.0202(5) Uani 1 1 d . .
C2 C 0.0222(2) 0.50343(15) 0.11877(15) 0.0221(6) Uani 1 1 d . .
H2 H -0.0661 0.5094 0.1095 0.027 Uiso 1 1 calc R U
C3 C 0.0756(2) 0.42411(15) 0.13444(14) 0.0201(5) Uani 1 1 d . .
C4 C 0.5855(2) 0.40463(14) 0.08338(13) 0.0157(5) Uani 1 1 d . .
C5 C 0.6549(2) 0.48004(14) 0.05524(14) 0.0171(5) Uani 1 1 d . .
H5 H 0.7460 0.4791 0.0305 0.020 Uiso 1 1 calc R U
C6 C 0.6013(2) 0.55677(14) 0.06047(13) 0.0164(5) Uani 1 1 d . .
C7 C 0.0159(3) 0.65623(15) 0.10332(17) 0.0295(6) Uani 1 1 d . .
H7A H 0.0613 0.6963 0.0527 0.044 Uiso 1 1 calc R U
H7B H 0.0147 0.6775 0.1507 0.044 Uiso 1 1 calc R U
H7C H -0.0754 0.6479 0.0985 0.044 Uiso 1 1 calc R U
C8 C -0.0113(2) 0.35209(16) 0.14126(17) 0.0299(6) Uani 1 1 d . .
H8A H -0.1047 0.3670 0.1550 0.045 Uiso 1 1 calc R U
H8B H 0.0088 0.3037 0.1848 0.045 Uiso 1 1 calc R U
H8C H 0.0054 0.3388 0.0884 0.045 Uiso 1 1 calc R U
C9 C 0.6531(2) 0.32733(14) 0.06912(15) 0.0218(5) Uani 1 1 d . .
H9A H 0.6385 0.3210 0.0168 0.033 Uiso 1 1 calc R U
H9B H 0.6164 0.2790 0.1146 0.033 Uiso 1 1 calc R U
H9C H 0.7485 0.3317 0.0667 0.033 Uiso 1 1 calc R U
C10 C 0.6884(2) 0.63289(15) 0.02678(15) 0.0233(6) Uani 1 1 d . .
H10A H 0.7812 0.6164 0.0144 0.035 Uiso 1 1 calc R U
H10B H 0.6778 0.6637 0.0679 0.035 Uiso 1 1 calc R U
H10C H 0.6630 0.6682 -0.0239 0.035 Uiso 1 1 calc R U
C11 C 0.5067(2) 0.45858(13) 0.29861(14) 0.0132(5) Uani 1 1 d . .
H11 H 0.5584 0.4278 0.2610 0.016 Uiso 1 1 calc R U
C12 C 0.5741(2) 0.54429(13) 0.27255(14) 0.0153(5) Uani 1 1 d . .
H12A H 0.5607 0.5754 0.2164 0.018 Uiso 1 1 calc R U
H12B H 0.5326 0.5761 0.3112 0.018 Uiso 1 1 calc R U
C13 C 0.7221(2) 0.53576(15) 0.27272(15) 0.0214(5) Uani 1 1 d . .
H13A H 0.7646 0.5078 0.2309 0.026 Uiso 1 1 calc R U
H13B H 0.7626 0.5916 0.2573 0.026 Uiso 1 1 calc R U
C14 C 0.7474(2) 0.48602(15) 0.35731(16) 0.0244(6) Uani 1 1 d . .
H14A H 0.8440 0.4774 0.3543 0.029 Uiso 1 1 calc R U
H14B H 0.7156 0.5176 0.3977 0.029 Uiso 1 1 calc R U
C15 C 0.6770(2) 0.40228(14) 0.38655(16) 0.0234(6) Uani 1 1 d . .
H15A H 0.6890 0.3733 0.4435 0.028 Uiso 1 1 calc R U
H15B H 0.7176 0.3679 0.3503 0.028 Uiso 1 1 calc R U
C16 C 0.5285(2) 0.41127(14) 0.38555(14) 0.0172(5) Uani 1 1 d . .
H16A H 0.4860 0.4415 0.4254 0.021 Uiso 1 1 calc R U
H16B H 0.4868 0.3556 0.4028 0.021 Uiso 1 1 calc R U
C17 C 0.2384(2) 0.54391(12) 0.32097(13) 0.0125(5) Uani 1 1 d . .
H17 H 0.1463 0.5378 0.3130 0.015 Uiso 1 1 calc R U
C18 C 0.2772(2) 0.63444(13) 0.27265(14) 0.0155(5) Uani 1 1 d . .
H18A H 0.3642 0.6475 0.2823 0.019 Uiso 1 1 calc R U
H18B H 0.2853 0.6420 0.2127 0.019 Uiso 1 1 calc R U
C19 C 0.1721(2) 0.69339(13) 0.30057(14) 0.0187(5) Uani 1 1 d . .
H19A H 0.1998 0.7515 0.2708 0.022 Uiso 1 1 calc R U
H19B H 0.0870 0.6835 0.2864 0.022 Uiso 1 1 calc R U
C20 C 0.1522(2) 0.68082(14) 0.39344(14) 0.0203(5) Uani 1 1 d . .
H20A H 0.2343 0.6973 0.4066 0.024 Uiso 1 1 calc R U
H20B H 0.0796 0.7170 0.4102 0.024 Uiso 1 1 calc R U
C21 C 0.1185(2) 0.59090(13) 0.44214(14) 0.0182(5) Uani 1 1 d . .
H21A H 0.0309 0.5765 0.4344 0.022 Uiso 1 1 calc R U
H21B H 0.1126 0.5842 0.5018 0.022 Uiso 1 1 calc R U
C22 C 0.2233(2) 0.53168(13) 0.41424(13) 0.0154(5) Uani 1 1 d . .
H22A H 0.1966 0.4736 0.4449 0.018 Uiso 1 1 calc R U
H22B H 0.3094 0.5425 0.4266 0.018 Uiso 1 1 calc R U
C23 C 0.2579(2) 0.36583(12) 0.34567(13) 0.0120(5) Uani 1 1 d . .
H23 H 0.2762 0.3574 0.4023 0.014 Uiso 1 1 calc R U
C24 C 0.1061(2) 0.36490(13) 0.35263(14) 0.0149(5) Uani 1 1 d . .
H24A H 0.0656 0.4089 0.3772 0.018 Uiso 1 1 calc R U
H24B H 0.0853 0.3766 0.2968 0.018 Uiso 1 1 calc R U
C25 C 0.0477(2) 0.28085(14) 0.40619(15) 0.0201(5) Uani 1 1 d . .
H25A H -0.0486 0.2806 0.4069 0.024 Uiso 1 1 calc R U
H25B H 0.0594 0.2725 0.4637 0.024 Uiso 1 1 calc R U
C26 C 0.1125(2) 0.20936(14) 0.37519(16) 0.0226(6) Uani 1 1 d . .
H26A H 0.0930 0.2141 0.3201 0.027 Uiso 1 1 calc R U
H26B H 0.0752 0.1560 0.4135 0.027 Uiso 1 1 calc R U
C27 C 0.2627(2) 0.21057(13) 0.36930(15) 0.0197(5) Uani 1 1 d . .
H27A H 0.2823 0.2011 0.4252 0.024 Uiso 1 1 calc R U
H27B H 0.3037 0.1653 0.3469 0.024 Uiso 1 1 calc R U
C28 C 0.3218(2) 0.29366(13) 0.31336(14) 0.0160(5) Uani 1 1 d . .
H28A H 0.3071 0.3015 0.2566 0.019 Uiso 1 1 calc R U
H28B H 0.4186 0.2937 0.3111 0.019 Uiso 1 1 calc R U
C29 C 1.0765(2) 1.07589(13) 0.05731(13) 0.0145(5) Uani 1 1 d . .
C30 C 1.1538(2) 1.00600(13) 0.05236(14) 0.0153(5) Uani 1 1 d . .
H30 H 1.2442 1.0153 0.0257 0.018 Uiso 1 1 calc R U
C31 C 1.1090(2) 0.92351(14) 0.08348(13) 0.0160(5) Uani 1 1 d . .
C32 C 0.5712(2) 1.03455(14) 0.11980(14) 0.0184(5) Uani 1 1 d . .
C33 C 0.5269(2) 0.95571(14) 0.12589(14) 0.0201(5) Uani 1 1 d . .
H33 H 0.4386 0.9509 0.1190 0.024 Uiso 1 1 calc R U
C34 C 0.6015(2) 0.88344(14) 0.14132(14) 0.0177(5) Uani 1 1 d . .
C35 C 1.2043(2) 0.85580(14) 0.07023(15) 0.0196(5) Uani 1 1 d . .
H35A H 1.1921 0.8405 0.0214 0.029 Uiso 1 1 calc R U
H35B H 1.1874 0.8072 0.1189 0.029 Uiso 1 1 calc R U
H35C H 1.2954 0.8755 0.0617 0.029 Uiso 1 1 calc R U
C36 C 1.1385(2) 1.16093(13) 0.02068(15) 0.0207(5) Uani 1 1 d . .
H36A H 1.1236 1.1840 -0.0359 0.031 Uiso 1 1 calc R U
H36B H 1.2341 1.1570 0.0199 0.031 Uiso 1 1 calc R U
H36C H 1.0983 1.1972 0.0542 0.031 Uiso 1 1 calc R U
C37 C 0.5382(2) 0.80162(14) 0.14950(16) 0.0240(6) Uani 1 1 d . .
H37A H 0.5355 0.7971 0.0944 0.036 Uiso 1 1 calc R U
H37B H 0.4477 0.7988 0.1819 0.036 Uiso 1 1 calc R U
H37C H 0.5903 0.7559 0.1775 0.036 Uiso 1 1 calc R U
C38 C 0.4794(2) 1.10774(15) 0.10224(16) 0.0253(6) Uani 1 1 d . .
H38A H 0.5155 1.1466 0.0484 0.038 Uiso 1 1 calc R U
H38B H 0.4714 1.1358 0.1455 0.038 Uiso 1 1 calc R U
H38C H 0.3917 1.0883 0.1015 0.038 Uiso 1 1 calc R U
C39 C 0.7543(2) 0.86194(12) 0.35203(14) 0.0124(5) Uani 1 1 d . .
H39 H 0.7691 0.8570 0.4088 0.015 Uiso 1 1 calc R U
C40 C 0.6039(2) 0.86020(13) 0.35631(14) 0.0160(5) Uani 1 1 d . .
H40A H 0.5618 0.9062 0.3771 0.019 Uiso 1 1 calc R U
H40B H 0.5862 0.8683 0.3002 0.019 Uiso 1 1 calc R U
C41 C 0.5435(2) 0.77744(14) 0.41346(15) 0.0210(5) Uani 1 1 d . .
H41A H 0.5527 0.7724 0.4708 0.025 Uiso 1 1 calc R U
H41B H 0.4477 0.7765 0.4127 0.025 Uiso 1 1 calc R U
C42 C 0.6106(2) 0.70368(14) 0.38740(15) 0.0226(6) Uani 1 1 d . .
H42A H 0.5939 0.7054 0.3324 0.027 Uiso 1 1 calc R U
H42B H 0.5724 0.6513 0.4274 0.027 Uiso 1 1 calc R U
C43 C 0.7600(2) 0.70572(13) 0.38380(15) 0.0207(5) Uani 1 1 d . .
H43A H 0.7769 0.6989 0.4399 0.025 Uiso 1 1 calc R U
H43B H 0.8024 0.6590 0.3644 0.025 Uiso 1 1 calc R U
C44 C 0.8209(2) 0.78718(12) 0.32571(14) 0.0146(5) Uani 1 1 d . .
H44A H 0.8105 0.7918 0.2687 0.018 Uiso 1 1 calc R U
H44B H 0.9170 0.7878 0.3258 0.018 Uiso 1 1 calc R U
C45 C 1.0036(2) 0.95248(13) 0.30586(14) 0.0144(5) Uani 1 1 d . .
H45 H 1.0557 0.9174 0.2728 0.017 Uiso 1 1 calc R U
C46 C 1.0748(2) 1.03674(13) 0.27479(14) 0.0163(5) Uani 1 1 d . .
H46A H 1.0667 1.0636 0.2167 0.020 Uiso 1 1 calc R U
H46B H 1.0322 1.0731 0.3085 0.020 Uiso 1 1 calc R U
C47 C 1.2216(2) 1.02659(15) 0.28015(15) 0.0226(6) Uani 1 1 d . .
H47A H 1.2656 0.9938 0.2431 0.027 Uiso 1 1 calc R U
H47B H 1.2649 1.0819 0.2612 0.027 Uiso 1 1 calc R U
C48 C 1.2383(2) 0.98311(14) 0.36855(16) 0.0235(6) Uani 1 1 d . .
H48A H 1.3338 0.9738 0.3696 0.028 Uiso 1 1 calc R U
H48B H 1.2037 1.0190 0.4044 0.028 Uiso 1 1 calc R U
C49 C 1.1650(2) 0.90044(14) 0.40187(16) 0.0239(6) Uani 1 1 d . .
H49A H 1.1721 0.8754 0.4604 0.029 Uiso 1 1 calc R U
H49B H 1.2069 0.8622 0.3701 0.029 Uiso 1 1 calc R U
C50 C 1.0181(2) 0.91087(14) 0.39573(14) 0.0178(5) Uani 1 1 d . .
H50A H 0.9742 0.9452 0.4313 0.021 Uiso 1 1 calc R U
H50B H 0.9739 0.8558 0.4159 0.021 Uiso 1 1 calc R U
C51 C 0.7358(2) 1.04094(13) 0.31807(13) 0.0131(5) Uani 1 1 d . .
H51 H 0.6441 1.0332 0.3104 0.016 Uiso 1 1 calc R U
C52 C 0.7749(2) 1.12997(13) 0.26484(14) 0.0167(5) Uani 1 1 d . .
H52A H 0.8623 1.1443 0.2729 0.020 Uiso 1 1 calc R U
H52B H 0.7824 1.1338 0.2057 0.020 Uiso 1 1 calc R U
C53 C 0.6708(2) 1.19098(14) 0.28894(14) 0.0191(5) Uani 1 1 d . .
H53A H 0.6993 1.2483 0.2563 0.023 Uiso 1 1 calc R U
H53B H 0.5856 1.1799 0.2755 0.023 Uiso 1 1 calc R U
C54 C 0.6503(2) 1.18378(14) 0.38094(14) 0.0203(5) Uani 1 1 d . .
H54A H 0.7324 1.2014 0.3930 0.024 Uiso 1 1 calc R U
H54B H 0.5782 1.2214 0.3951 0.024 Uiso 1 1 calc R U
C55 C 0.6151(2) 1.09548(14) 0.43406(14) 0.0201(5) Uani 1 1 d . .
H55A H 0.5277 1.0801 0.4269 0.024 Uiso 1 1 calc R U
H55B H 0.6082 1.0924 0.4930 0.024 Uiso 1 1 calc R U
C56 C 0.7196(2) 1.03422(13) 0.41059(13) 0.0165(5) Uani 1 1 d . .
H56A H 0.6924 0.9770 0.4441 0.020 Uiso 1 1 calc R U
H56B H 0.8055 1.0464 0.4224 0.020 Uiso 1 1 calc R U

loop_
_atom_site_aniso_label
_atom_site_aniso_U_11
_atom_site_aniso_U_22
_atom_site_aniso_U_33
_atom_site_aniso_U_23
_atom_site_aniso_U_13
_atom_site_aniso_U_12
Ni1 0.01135(16) 0.01545(16) 0.01310(17) -0.00447(12) -0.00153(12) -0.00064(12)
Ni2 0.01126(16) 0.01366(16) 0.01300(17) -0.00362(12) -0.00142(12) -0.00050(11)
P1 0.0112(3) 0.0091(3) 0.0112(3) -0.0032(2) -0.0010(2) 0.0003(2)
P2 0.0113(3) 0.0092(3) 0.0112(3) -0.0029(2) -0.0011(2) 0.0006(2)
O1 0.0166(9) 0.0220(9) 0.0178(9) -0.0041(7) -0.0053(7) 0.0025(7)
O2 0.0167(9) 0.0219(9) 0.0173(9) -0.0068(7) -0.0016(7) -0.0038(7)
O3 0.0161(9) 0.0171(8) 0.0151(9) -0.0059(7) -0.0019(7) -0.0019(7)
O4 0.0177(9) 0.0172(8) 0.0143(9) -0.0036(7) -0.0006(7) -0.0003(7)
O5 0.0153(8) 0.0149(8) 0.0140(8) -0.0037(6) -0.0018(7) 0.0006(6)
O6 0.0141(8) 0.0154(8) 0.0142(8) -0.0041(6) -0.0017(7) 0.0009(6)
O7 0.0166(9) 0.0198(9) 0.0178(9) -0.0050(7) -0.0045(7) 0.0018(7)
O8 0.0153(9) 0.0185(8) 0.0155(9) -0.0046(7) -0.0026(7) -0.0025(7)
C1 0.0156(13) 0.0286(14) 0.0161(13) -0.0059(11) -0.0037(10) 0.0030(10)
C2 0.0132(12) 0.0332(15) 0.0214(14) -0.0099(11) -0.0042(11) 0.0014(11)
C3 0.0169(13) 0.0309(14) 0.0135(13) -0.0085(11) -0.0004(10) -0.0075(10)
C4 0.0175(13) 0.0230(13) 0.0079(12) -0.0059(10) -0.0040(10) 0.0043(10)
C5 0.0107(12) 0.0263(13) 0.0146(12) -0.0075(10) -0.0015(10) 0.0014(10)
C6 0.0171(13) 0.0244(13) 0.0083(12) -0.0048(10) -0.0026(10) -0.0050(10)
C7 0.0237(14) 0.0302(15) 0.0346(16) -0.0079(12) -0.0095(12) 0.0073(11)
C8 0.0226(14) 0.0366(16) 0.0331(16) -0.0123(13) -0.0061(12) -0.0085(12)
C9 0.0230(13) 0.0223(13) 0.0191(13) -0.0045(10) -0.0054(11) 0.0049(10)
C10 0.0217(13) 0.0269(14) 0.0215(14) -0.0090(11) 0.0002(11) -0.0086(11)
C11 0.0123(11) 0.0137(11) 0.0151(12) -0.0066(9) -0.0026(9) 0.0001(9)
C12 0.0178(12) 0.0146(11) 0.0126(12) -0.0023(9) -0.0026(10) -0.0027(9)
C13 0.0176(13) 0.0234(13) 0.0235(14) -0.0071(11) -0.0030(11) -0.0041(10)
C14 0.0183(13) 0.0245(13) 0.0348(16) -0.0095(12) -0.0147(12) 0.0035(10)
C15 0.0233(14) 0.0191(13) 0.0288(15) -0.0036(11) -0.0130(12) 0.0040(10)
C16 0.0195(13) 0.0135(11) 0.0184(13) -0.0020(10) -0.0071(10) 0.0001(9)
C17 0.0127(11) 0.0110(11) 0.0130(12) -0.0044(9) 0.0004(9) 0.0016(9)
C18 0.0189(12) 0.0120(11) 0.0136(12) -0.0030(9) 0.0001(10) 0.0009(9)
C19 0.0220(13) 0.0119(11) 0.0204(13) -0.0048(10) -0.0013(10) 0.0053(9)
C20 0.0230(13) 0.0167(12) 0.0216(14) -0.0087(10) -0.0022(11) 0.0057(10)
C21 0.0209(13) 0.0190(12) 0.0143(12) -0.0076(10) 0.0006(10) 0.0036(10)
C22 0.0200(12) 0.0119(11) 0.0127(12) -0.0026(9) -0.0008(10) 0.0009(9)
C23 0.0136(12) 0.0106(11) 0.0108(11) -0.0023(9) -0.0011(9) -0.0001(9)
C24 0.0127(12) 0.0142(11) 0.0163(12) -0.0038(9) 0.0004(10) -0.0022(9)
C25 0.0176(13) 0.0217(13) 0.0197(13) -0.0063(10) 0.0012(10) -0.0054(10)
C26 0.0274(14) 0.0151(12) 0.0242(14) -0.0062(10) 0.0000(11) -0.0077(10)
C27 0.0252(13) 0.0129(12) 0.0224(14) -0.0070(10) -0.0048(11) 0.0004(10)
C28 0.0152(12) 0.0141(12) 0.0191(13) -0.0069(10) -0.0013(10) 0.0014(9)
C29 0.0153(12) 0.0197(12) 0.0093(12) -0.0043(9) -0.0035(10) -0.0014(9)
C30 0.0096(11) 0.0201(12) 0.0150(12) -0.0041(10) -0.0007(10) -0.0022(9)
C31 0.0190(13) 0.0221(12) 0.0088(12) -0.0061(10) -0.0057(10) 0.0039(10)
C32 0.0156(13) 0.0263(13) 0.0117(12) -0.0042(10) -0.0018(10) 0.0036(10)
C33 0.0140(12) 0.0285(14) 0.0179(13) -0.0055(11) -0.0044(10) -0.0025(10)
C34 0.0186(13) 0.0260(13) 0.0083(12) -0.0053(10) -0.0009(10) -0.0042(10)
C35 0.0203(13) 0.0187(12) 0.0185(13) -0.0042(10) -0.0034(10) 0.0030(10)
C36 0.0211(13) 0.0175(12) 0.0222(14) -0.0046(10) -0.0016(11) -0.0033(10)
C37 0.0213(13) 0.0243(13) 0.0282(15) -0.0081(11) -0.0070(11) -0.0029(10)
C38 0.0167(13) 0.0269(14) 0.0293(15) -0.0034(11) -0.0055(11) 0.0024(10)
C39 0.0144(12) 0.0101(11) 0.0120(12) -0.0022(9) -0.0019(9) -0.0011(9)
C40 0.0160(12) 0.0160(12) 0.0152(12) -0.0048(10) -0.0004(10) -0.0022(9)
C41 0.0220(13) 0.0204(13) 0.0185(13) -0.0052(10) 0.0030(11) -0.0085(10)
C42 0.0333(15) 0.0145(12) 0.0191(13) -0.0037(10) -0.0026(11) -0.0086(10)
C43 0.0323(14) 0.0130(12) 0.0177(13) -0.0039(10) -0.0077(11) 0.0004(10)
C44 0.0165(12) 0.0117(11) 0.0166(12) -0.0047(9) -0.0047(10) 0.0004(9)
C45 0.0129(12) 0.0138(11) 0.0172(13) -0.0044(9) -0.0045(10) 0.0003(9)
C46 0.0194(13) 0.0175(12) 0.0115(12) -0.0032(10) -0.0025(10) -0.0035(10)
C47 0.0162(13) 0.0277(14) 0.0249(14) -0.0100(11) -0.0010(11) -0.0063(10)
C48 0.0182(13) 0.0231(13) 0.0322(15) -0.0085(11) -0.0113(11) 0.0014(10)
C49 0.0244(14) 0.0209(13) 0.0290(15) -0.0055(11) -0.0146(12) 0.0040(10)
C50 0.0178(12) 0.0136(12) 0.0206(13) 0.0000(10) -0.0075(10) -0.0016(9)
C51 0.0130(11) 0.0121(11) 0.0145(12) -0.0042(9) -0.0030(10) 0.0019(9)
C52 0.0213(13) 0.0116(11) 0.0148(12) -0.0015(9) -0.0015(10) 0.0010(9)
C53 0.0242(13) 0.0133(12) 0.0173(13) -0.0022(10) -0.0030(11) 0.0048(10)
C54 0.0256(14) 0.0149(12) 0.0213(14) -0.0087(10) -0.0037(11) 0.0083(10)
C55 0.0246(14) 0.0196(12) 0.0160(13) -0.0082(10) -0.0011(11) 0.0061(10)
C56 0.0218(13) 0.0134(11) 0.0130(12) -0.0036(9) -0.0018(10) 0.0038(9)

loop_
_atom_type_symbol
_atom_type_description
_atom_type_scat_dispersion_real
_atom_type_scat_dispersion_imag
_atom_type_scat_source
C C 0.0033 0.0016 'International Tables Vol C Tables 4.2.6.8 and 6.1.1.4'
O O 0.0106 0.0060 'International Tables Vol C Tables 4.2.6.8 and 6.1.1.4'
P P 0.1023 0.0942 'International Tables Vol C Tables 4.2.6.8 and 6.1.1.4'
Ni Ni 0.3393 1.1124 'International Tables Vol C Tables 4.2.6.8 and 6.1.1.4'
H H 0.0000 0.0000 'International Tables Vol C Tables 4.2.6.8 and 6.1.1.4'

loop_
_geom_angle_atom_site_label_1
_geom_angle_atom_site_label_2
_geom_angle_atom_site_label_3
_geom_angle
O3 Ni1 O4 91.07(6)
O3 Ni1 O1 87.76(6)
O4 Ni1 O1 165.22(6)
O3 Ni1 O2 162.85(6)
O4 Ni1 O2 86.46(6)
O1 Ni1 O2 90.32(6)
O3 Ni1 P1 97.20(5)
O4 Ni1 P1 97.68(5)
O1 Ni1 P1 97.08(5)
O2 Ni1 P1 99.96(5)
O5 Ni2 O7 86.70(6)
O5 Ni2 O6 91.49(6)
O7 Ni2 O6 165.58(6)
O5 Ni2 O8 161.39(6)
O7 Ni2 O8 90.03(6)
O6 Ni2 O8 87.14(6)
O5 Ni2 P2 98.59(5)
O7 Ni2 P2 97.21(5)
O6 Ni2 P2 97.21(5)
O8 Ni2 P2 99.99(5)
C17 P1 C23 103.54(10)
C17 P1 C11 110.97(10)
C23 P1 C11 103.71(10)
C17 P1 Ni1 113.68(7)
C23 P1 Ni1 113.10(7)
C11 P1 Ni1 111.18(7)
C39 P2 C51 103.51(10)
C39 P2 C45 103.00(10)
C51 P2 C45 111.33(10)
C39 P2 Ni2 113.74(7)
C51 P2 Ni2 112.14(7)
C45 P2 Ni2 112.46(7)
C1 O1 Ni1 127.22(15)
C3 O2 Ni1 126.15(15)
C6 O3 Ni1 126.09(14)
C4 O4 Ni1 126.70(14)
C29 O5 Ni2 126.23(14)
C31 O6 Ni2 125.67(14)
C32 O7 Ni2 126.86(15)
C34 O8 Ni2 127.06(15)
O1 C1 C2 124.9(2)
O1 C1 C7 115.2(2)
C2 C1 C7 119.8(2)
C3 C2 C1 125.2(2)
C3 C2 H2 117.4
C1 C2 H2 117.4
O2 C3 C2 125.7(2)
O2 C3 C8 115.4(2)
C2 C3 C8 118.9(2)
O4 C4 C5 124.7(2)
O4 C4 C9 115.3(2)
C5 C4 C9 119.9(2)
C4 C5 C6 125.4(2)
C4 C5 H5 117.3
C6 C5 H5 117.3
O3 C6 C5 125.7(2)
O3 C6 C10 115.0(2)
C5 C6 C10 119.3(2)
C1 C7 H7A 109.5
C1 C7 H7B 109.5
H7A C7 H7B 109.5
C1 C7 H7C 109.5
H7A C7 H7C 109.5
H7B C7 H7C 109.5
C3 C8 H8A 109.5
C3 C8 H8B 109.5
H8A C8 H8B 109.5
C3 C8 H8C 109.5
H8A C8 H8C 109.5
H8B C8 H8C 109.5
C4 C9 H9A 109.5
C4 C9 H9B 109.5
H9A C9 H9B 109.5
C4 C9 H9C 109.5
H9A C9 H9C 109.5
H9B C9 H9C 109.5
C6 C10 H10A 109.5
C6 C10 H10B 109.5
H10A C10 H10B 109.5
C6 C10 H10C 109.5
H10A C10 H10C 109.5
H10B C10 H10C 109.5
C16 C11 C12 108.70(18)
C16 C11 P1 118.40(15)
C12 C11 P1 112.22(15)
C16 C11 H11 105.5
C12 C11 H11 105.5
P1 C11 H11 105.5
C13 C12 C11 110.96(18)
C13 C12 H12A 109.4
C11 C12 H12A 109.4
C13 C12 H12B 109.4
C11 C12 H12B 109.4
H12A C12 H12B 108.0
C14 C13 C12 111.3(2)
C14 C13 H13A 109.4
C12 C13 H13A 109.4
C14 C13 H13B 109.4
C12 C13 H13B 109.4
H13A C13 H13B 108.0
C15 C14 C13 111.06(19)
C15 C14 H14A 109.4
C13 C14 H14A 109.4
C15 C14 H14B 109.4
C13 C14 H14B 109.4
H14A C14 H14B 108.0
C14 C15 C16 111.88(19)
C14 C15 H15A 109.2
C16 C15 H15A 109.2
C14 C15 H15B 109.2
C16 C15 H15B 109.2
H15A C15 H15B 107.9
C15 C16 C11 110.43(19)
C15 C16 H16A 109.6
C11 C16 H16A 109.6
C15 C16 H16B 109.6
C11 C16 H16B 109.6
H16A C16 H16B 108.1
C22 C17 C18 110.13(17)
C22 C17 P1 116.94(15)
C18 C17 P1 114.72(15)
C22 C17 H17 104.5
C18 C17 H17 104.5
P1 C17 H17 104.5
C19 C18 C17 110.12(18)
C19 C18 H18A 109.6
C17 C18 H18A 109.6
C19 C18 H18B 109.6
C17 C18 H18B 109.6
H18A C18 H18B 108.1
C20 C19 C18 111.19(19)
C20 C19 H19A 109.4
C18 C19 H19A 109.4
C20 C19 H19B 109.4
C18 C19 H19B 109.4
H19A C19 H19B 108.0
C21 C20 C19 111.55(19)
C21 C20 H20A 109.3
C19 C20 H20A 109.3
C21 C20 H20B 109.3
C19 C20 H20B 109.3
H20A C20 H20B 108.0
C20 C21 C22 111.43(18)
C20 C21 H21A 109.3
C22 C21 H21A 109.3
C20 C21 H21B 109.3
C22 C21 H21B 109.3
H21A C21 H21B 108.0
C21 C22 C17 110.11(18)
C21 C22 H22A 109.6
C17 C22 H22A 109.6
C21 C22 H22B 109.6
C17 C22 H22B 109.6
H22A C22 H22B 108.2
C24 C23 C28 110.28(17)
C24 C23 P1 112.67(14)
C28 C23 P1 109.73(15)
C24 C23 H23 108.0
C28 C23 H23 108.0
P1 C23 H23 108.0
C25 C24 C23 110.60(18)
C25 C24 H24A 109.5
C23 C24 H24A 109.5
C25 C24 H24B 109.5
C23 C24 H24B 109.5
H24A C24 H24B 108.1
C24 C25 C26 112.39(19)
C24 C25 H25A 109.1
C26 C25 H25A 109.1
C24 C25 H25B 109.1
C26 C25 H25B 109.1
H25A C25 H25B 107.9
C25 C26 C27 110.49(19)
C25 C26 H26A 109.6
C27 C26 H26A 109.6
C25 C26 H26B 109.6
C27 C26 H26B 109.6
H26A C26 H26B 108.1
C28 C27 C26 110.56(19)
C28 C27 H27A 109.5
C26 C27 H27A 109.5
C28 C27 H27B 109.5
C26 C27 H27B 109.5
H27A C27 H27B 108.1
C27 C28 C23 110.84(18)
C27 C28 H28A 109.5
C23 C28 H28A 109.5
C27 C28 H28B 109.5
C23 C28 H28B 109.5
H28A C28 H28B 108.1
O5 C29 C30 125.3(2)
O5 C29 C36 115.23(19)
C30 C29 C36 119.5(2)
C29 C30 C31 125.5(2)
C29 C30 H30 117.2
C31 C30 H30 117.2
O6 C31 C30 125.4(2)
O6 C31 C35 116.0(2)
C30 C31 C35 118.6(2)
O7 C32 C33 125.2(2)
O7 C32 C38 115.2(2)
C33 C32 C38 119.6(2)
C34 C33 C32 125.3(2)
C34 C33 H33 117.4
C32 C33 H33 117.4
O8 C34 C33 125.1(2)
O8 C34 C37 115.6(2)
C33 C34 C37 119.3(2)
C31 C35 H35A 109.5
C31 C35 H35B 109.5
H35A C35 H35B 109.5
C31 C35 H35C 109.5
H35A C35 H35C 109.5
H35B C35 H35C 109.5
C29 C36 H36A 109.5
C29 C36 H36B 109.5
H36A C36 H36B 109.5
C29 C36 H36C 109.5
H36A C36 H36C 109.5
H36B C36 H36C 109.5
C34 C37 H37A 109.5
C34 C37 H37B 109.5
H37A C37 H37B 109.5
C34 C37 H37C 109.5
H37A C37 H37C 109.5
H37B C37 H37C 109.5
C32 C38 H38A 109.5
C32 C38 H38B 109.5
H38A C38 H38B 109.5
C32 C38 H38C 109.5
H38A C38 H38C 109.5
H38B C38 H38C 109.5
C40 C39 C44 110.51(17)
C40 C39 P2 113.04(14)
C44 C39 P2 109.64(15)
C40 C39 H39 107.8
C44 C39 H39 107.8
P2 C39 H39 107.8
C41 C40 C39 110.70(18)
C41 C40 H40A 109.5
C39 C40 H40A 109.5
C41 C40 H40B 109.5
C39 C40 H40B 109.5
H40A C40 H40B 108.1
C42 C41 C40 111.88(19)
C42 C41 H41A 109.2
C40 C41 H41A 109.2
C42 C41 H41B 109.2
C40 C41 H41B 109.2
H41A C41 H41B 107.9
C41 C42 C43 110.55(19)
C41 C42 H42A 109.5
C43 C42 H42A 109.5
C41 C42 H42B 109.5
C43 C42 H42B 109.5
H42A C42 H42B 108.1
C44 C43 C42 110.88(19)
C44 C43 H43A 109.5
C42 C43 H43A 109.5
C44 C43 H43B 109.5
C42 C43 H43B 109.5
H43A C43 H43B 108.1
C43 C44 C39 111.15(18)
C43 C44 H44A 109.4
C39 C44 H44A 109.4
C43 C44 H44B 109.4
C39 C44 H44B 109.4
H44A C44 H44B 108.0
C46 C45 C50 109.08(18)
C46 C45 P2 112.25(15)
C50 C45 P2 117.95(16)
C46 C45 H45 105.5
C50 C45 H45 105.5
P2 C45 H45 105.5
C47 C46 C45 110.84(18)
C47 C46 H46A 109.5
C45 C46 H46A 109.5
C47 C46 H46B 109.5
C45 C46 H46B 109.5
H46A C46 H46B 108.1
C48 C47 C46 111.10(19)
C48 C47 H47A 109.4
C46 C47 H47A 109.4
C48 C47 H47B 109.4
C46 C47 H47B 109.4
H47A C47 H47B 108.0
C49 C48 C47 111.0(2)
C49 C48 H48A 109.4
C47 C48 H48A 109.4
C49 C48 H48B 109.4
C47 C48 H48B 109.4
H48A C48 H48B 108.0
C48 C49 C50 111.40(19)
C48 C49 H49A 109.3
C50 C49 H49A 109.3
C48 C49 H49B 109.3
C50 C49 H49B 109.3
H49A C49 H49B 108.0
C49 C50 C45 110.68(19)
C49 C50 H50A 109.5
C45 C50 H50A 109.5
C49 C50 H50B 109.5
C45 C50 H50B 109.5
H50A C50 H50B 108.1
C52 C51 C56 110.50(17)
C52 C51 P2 114.47(15)
C56 C51 P2 116.57(15)
C52 C51 H51 104.6
C56 C51 H51 104.6
P2 C51 H51 104.6
C53 C52 C51 110.09(18)
C53 C52 H52A 109.6
C51 C52 H52A 109.6
C53 C52 H52B 109.6
C51 C52 H52B 109.6
H52A C52 H52B 108.2
C54 C53 C52 111.45(18)
C54 C53 H53A 109.3
C52 C53 H53A 109.3
C54 C53 H53B 109.3
C52 C53 H53B 109.3
H53A C53 H53B 108.0
C55 C54 C53 111.62(19)
C55 C54 H54A 109.3
C53 C54 H54A 109.3
C55 C54 H54B 109.3
C53 C54 H54B 109.3
H54A C54 H54B 108.0
C54 C55 C56 111.17(19)
C54 C55 H55A 109.4
C56 C55 H55A 109.4
C54 C55 H55B 109.4
C56 C55 H55B 109.4
H55A C55 H55B 108.0
C55 C56 C51 110.08(18)
C55 C56 H56A 109.6
C51 C56 H56A 109.6
C55 C56 H56B 109.6
C51 C56 H56B 109.6
H56A C56 H56B 108.2

loop_
_geom_bond_atom_site_label_1
_geom_bond_atom_site_label_2
_geom_bond_distance
Ni1 O3 1.9839(15)
Ni1 O4 1.9884(15)
Ni1 O1 1.9895(15)
Ni1 O2 1.9973(15)
Ni1 P1 2.3750(7)
Ni2 O5 1.9842(15)
Ni2 O7 1.9910(15)
Ni2 O6 1.9926(15)
Ni2 O8 1.9966(15)
Ni2 P2 2.3775(7)
P1 C17 1.849(2)
P1 C23 1.850(2)
P1 C11 1.856(2)
P2 C39 1.847(2)
P2 C51 1.849(2)
P2 C45 1.861(2)
O1 C1 1.273(3)
O2 C3 1.278(3)
O3 C6 1.275(3)
O4 C4 1.275(3)
O5 C29 1.269(3)
O6 C31 1.272(3)
O7 C32 1.275(3)
O8 C34 1.272(3)
C1 C2 1.394(3)
C1 C7 1.503(3)
C2 C3 1.390(3)
C2 H2 0.9500
C3 C8 1.507(3)
C4 C5 1.398(3)
C4 C9 1.504(3)
C5 C6 1.398(3)
C5 H5 0.9500
C6 C10 1.504(3)
C7 H7A 0.9800
C7 H7B 0.9800
C7 H7C 0.9800
C8 H8A 0.9800
C8 H8B 0.9800
C8 H8C 0.9800
C9 H9A 0.9800
C9 H9B 0.9800
C9 H9C 0.9800
C10 H10A 0.9800
C10 H10B 0.9800
C10 H10C 0.9800
C11 C16 1.534(3)
C11 C12 1.538(3)
C11 H11 1.0000
C12 C13 1.524(3)
C12 H12A 0.9900
C12 H12B 0.9900
C13 C14 1.522(3)
C13 H13A 0.9900
C13 H13B 0.9900
C14 C15 1.521(3)
C14 H14A 0.9900
C14 H14B 0.9900
C15 C16 1.531(3)
C15 H15A 0.9900
C15 H15B 0.9900
C16 H16A 0.9900
C16 H16B 0.9900
C17 C22 1.536(3)
C17 C18 1.539(3)
C17 H17 1.0000
C18 C19 1.531(3)
C18 H18A 0.9900
C18 H18B 0.9900
C19 C20 1.524(3)
C19 H19A 0.9900
C19 H19B 0.9900
C20 C21 1.522(3)
C20 H20A 0.9900
C20 H20B 0.9900
C21 C22 1.532(3)
C21 H21A 0.9900
C21 H21B 0.9900
C22 H22A 0.9900
C22 H22B 0.9900
C23 C24 1.543(3)
C23 C28 1.543(3)
C23 H23 1.0000
C24 C25 1.524(3)
C24 H24A 0.9900
C24 H24B 0.9900
C25 C26 1.525(3)
C25 H25A 0.9900
C25 H25B 0.9900
C26 C27 1.529(3)
C26 H26A 0.9900
C26 H26B 0.9900
C27 C28 1.525(3)
C27 H27A 0.9900
C27 H27B 0.9900
C28 H28A 0.9900
C28 H28B 0.9900
C29 C30 1.399(3)
C29 C36 1.504(3)
C30 C31 1.401(3)
C30 H30 0.9500
C31 C35 1.503(3)
C32 C33 1.394(3)
C32 C38 1.511(3)
C33 C34 1.393(3)
C33 H33 0.9500
C34 C37 1.512(3)
C35 H35A 0.9800
C35 H35B 0.9800
C35 H35C 0.9800
C36 H36A 0.9800
C36 H36B 0.9800
C36 H36C 0.9800
C37 H37A 0.9800
C37 H37B 0.9800
C37 H37C 0.9800
C38 H38A 0.9800
C38 H38B 0.9800
C38 H38C 0.9800
C39 C40 1.536(3)
C39 C44 1.542(3)
C39 H39 1.0000
C40 C41 1.531(3)
C40 H40A 0.9900
C40 H40B 0.9900
C41 C42 1.527(3)
C41 H41A 0.9900
C41 H41B 0.9900
C42 C43 1.528(3)
C42 H42A 0.9900
C42 H42B 0.9900
C43 C44 1.521(3)
C43 H43A 0.9900
C43 H43B 0.9900
C44 H44A 0.9900
C44 H44B 0.9900
C45 C46 1.531(3)
C45 C50 1.537(3)
C45 H45 1.0000
C46 C47 1.530(3)
C46 H46A 0.9900
C46 H46B 0.9900
C47 C48 1.527(3)
C47 H47A 0.9900
C47 H47B 0.9900
C48 C49 1.519(3)
C48 H48A 0.9900
C48 H48B 0.9900
C49 C50 1.534(3)
C49 H49A 0.9900
C49 H49B 0.9900
C50 H50A 0.9900
C50 H50B 0.9900
C51 C52 1.538(3)
C51 C56 1.540(3)
C51 H51 1.0000
C52 C53 1.527(3)
C52 H52A 0.9900
C52 H52B 0.9900
C53 C54 1.526(3)
C53 H53A 0.9900
C53 H53B 0.9900
C54 C55 1.520(3)
C54 H54A 0.9900
C54 H54B 0.9900
C55 C56 1.529(3)
C55 H55A 0.9900
C55 H55B 0.9900
C56 H56A 0.9900
C56 H56B 0.9900

loop_
_geom_torsion_atom_site_label_1
_geom_torsion_atom_site_label_2
_geom_torsion_atom_site_label_3
_geom_torsion_atom_site_label_4
_geom_torsion
Ni1 O1 C1 C2 1.4(3)
Ni1 O1 C1 C7 -178.35(15)
O1 C1 C2 C3 4.1(4)
C7 C1 C2 C3 -176.2(2)
Ni1 O2 C3 C2 -3.7(3)
Ni1 O2 C3 C8 177.34(15)
C1 C2 C3 O2 -2.8(4)
C1 C2 C3 C8 176.1(2)
Ni1 O4 C4 C5 6.4(3)
Ni1 O4 C4 C9 -171.66(14)
O4 C4 C5 C6 -1.8(4)
C9 C4 C5 C6 176.2(2)
Ni1 O3 C6 C5 -2.5(3)
Ni1 O3 C6 C10 176.77(14)
C4 C5 C6 O3 -0.3(4)
C4 C5 C6 C10 -179.5(2)
C17 P1 C11 C16 77.75(18)
C23 P1 C11 C16 -32.84(19)
Ni1 P1 C11 C16 -154.69(14)
C17 P1 C11 C12 -50.18(18)
C23 P1 C11 C12 -160.77(15)
Ni1 P1 C11 C12 77.39(16)
C16 C11 C12 C13 59.0(2)
P1 C11 C12 C13 -168.08(15)
C11 C12 C13 C14 -57.4(3)
C12 C13 C14 C15 54.3(3)
C13 C14 C15 C16 -54.3(3)
C14 C15 C16 C11 57.0(3)
C12 C11 C16 C15 -58.4(2)
P1 C11 C16 C15 172.07(15)
C23 P1 C17 C22 52.25(18)
C11 P1 C17 C22 -58.45(18)
Ni1 P1 C17 C22 175.36(14)
C23 P1 C17 C18 -176.54(16)
C11 P1 C17 C18 72.76(18)
Ni1 P1 C17 C18 -53.42(17)
C22 C17 C18 C19 -58.4(2)
P1 C17 C18 C19 167.18(16)
C17 C18 C19 C20 56.8(2)
C18 C19 C20 C21 -55.2(3)
C19 C20 C21 C22 55.1(3)
C20 C21 C22 C17 -56.5(2)
C18 C17 C22 C21 58.2(2)
P1 C17 C22 C21 -168.55(15)
C17 P1 C23 C24 52.27(17)
C11 P1 C23 C24 168.22(15)
Ni1 P1 C23 C24 -71.22(16)
C17 P1 C23 C28 175.56(15)
C11 P1 C23 C28 -68.49(17)
Ni1 P1 C23 C28 52.06(16)
C28 C23 C24 C25 55.1(2)
P1 C23 C24 C25 178.09(15)
C23 C24 C25 C26 -55.3(3)
C24 C25 C26 C27 56.0(3)
C25 C26 C27 C28 -56.9(3)
C26 C27 C28 C23 58.1(2)
C24 C23 C28 C27 -57.1(2)
P1 C23 C28 C27 178.19(15)
Ni2 O5 C29 C30 -3.8(3)
Ni2 O5 C29 C36 176.32(14)
O5 C29 C30 C31 0.3(4)
C36 C29 C30 C31 -179.8(2)
Ni2 O6 C31 C30 5.6(3)
Ni2 O6 C31 C35 -173.63(14)
C29 C30 C31 O6 -1.3(4)
C29 C30 C31 C35 177.9(2)
Ni2 O7 C32 C33 6.2(3)
Ni2 O7 C32 C38 -173.49(15)
O7 C32 C33 C34 -0.1(4)
C38 C32 C33 C34 179.6(2)
Ni2 O8 C34 C33 -2.6(3)
Ni2 O8 C34 C37 177.80(14)
C32 C33 C34 O8 -1.9(4)
C32 C33 C34 C37 177.7(2)
C51 P2 C39 C40 52.66(18)
C45 P2 C39 C40 168.73(16)
Ni2 P2 C39 C40 -69.28(16)
C51 P2 C39 C44 176.44(15)
C45 P2 C39 C44 -67.50(16)
Ni2 P2 C39 C44 54.50(16)
C44 C39 C40 C41 55.1(2)
P2 C39 C40 C41 178.43(15)
C39 C40 C41 C42 -55.7(3)
C40 C41 C42 C43 56.1(3)
C41 C42 C43 C44 -56.6(3)
C42 C43 C44 C39 57.2(2)
C40 C39 C44 C43 -56.4(2)
P2 C39 C44 C43 178.34(15)
C39 P2 C45 C46 -162.72(16)
C51 P2 C45 C46 -52.38(18)
Ni2 P2 C45 C46 74.43(16)
C39 P2 C45 C50 -34.62(19)
C51 P2 C45 C50 75.72(18)
Ni2 P2 C45 C50 -157.47(14)
C50 C45 C46 C47 58.5(2)
P2 C45 C46 C47 -168.89(15)
C45 C46 C47 C48 -57.5(3)
C46 C47 C48 C49 55.2(3)
C47 C48 C49 C50 -55.0(3)
C48 C49 C50 C45 57.0(3)
C46 C45 C50 C49 -58.0(2)
P2 C45 C50 C49 172.38(15)
C39 P2 C51 C52 -175.19(16)
C45 P2 C51 C52 74.80(18)
Ni2 P2 C51 C52 -52.18(17)
C39 P2 C51 C56 53.68(18)
C45 P2 C51 C56 -56.33(19)
Ni2 P2 C51 C56 176.69(14)
C56 C51 C52 C53 -57.6(2)
P2 C51 C52 C53 168.36(15)
C51 C52 C53 C54 56.1(3)
C52 C53 C54 C55 -55.3(3)
C53 C54 C55 C56 55.5(3)
C54 C55 C56 C51 -56.7(3)
C52 C51 C56 C55 58.0(2)
P2 C51 C56 C55 -169.09(15)
